data_4002934
loop_
_publ_author_name
'Pang, Jiandong'
'Wu, Mingyan'
'Qin, Jun-Sheng'
'Liu, Caiping'
'Lollar, Christina T.'
'Yuan, Daqiang'
'Hong, Maochun'
'Zhou, Hong-Cai'

_publ_section_title
;
 Solvent-Assisted, Thermally Triggered Structural Transformation in
 Flexible Mesoporous Metal--Organic Frameworks
;
_journal_name_full 'Chemistry of Materials'
_journal_paper_doi 10.1021/acs.chemmater.9b02582
_journal_year 2019
_chemical_formula_sum 'C53 H32.67 In2 O10.67'
_chemical_formula_weight 1069.76
_space_group_crystal_system hexagonal
_space_group_IT_number 192
_space_group_name_Hall '-P 6 2c'
_space_group_name_H-M_alt 'P 6/m c c'
_symmetry_space_group_name_Hall '-P 6 2c'
_symmetry_space_group_name_H-M 'P 6/m c c'
_atom_sites_solution_hydrogens geom
_audit_creation_method SHELXL-2014/7
_cell_angle_alpha 90
_cell_angle_beta 90
_cell_angle_gamma 120
_cell_formula_units_Z 6
_cell_length_a 32.1375(10)
_cell_length_b 32.137
_cell_length_c 33.4133(12)
_cell_measurement_reflns_used 9915
_cell_measurement_temperature 250(2)
_cell_measurement_theta_max 43.3854
_cell_measurement_theta_min 2.6448
_cell_volume 29886.0(14)
_computing_cell_refinement 'SAINT+ ver. (Bruker, 2001)'
_computing_data_collection 'APEX2  (Bruker, 2008)'
_computing_data_reduction 'SAINT+ ver. (Bruker, 2001)'
_computing_molecular_graphics 'SHELXTL (Sheldrick, 2014)'
_computing_publication_material 'SHELXTL (Sheldrick, 2014)'
_computing_structure_refinement 'SHELXL-2014/7 (Sheldrick, 2014)'
_computing_structure_solution 'SHELXL-2014/7 (Sheldrick, 2014)'
_diffrn_ambient_temperature 250(2)
_diffrn_measured_fraction_theta_full 0.999
_diffrn_measured_fraction_theta_max 0.999
_diffrn_measurement_device_type 'Bruker SMART APEX II CCD area detector'
_diffrn_measurement_method 'phi and omega scans'
_diffrn_radiation_type CuK\a
_diffrn_radiation_wavelength 1.54184
_diffrn_reflns_av_R_equivalents 0.0000
_diffrn_reflns_av_unetI/netI 0.0546
_diffrn_reflns_Laue_measured_fraction_full 0.999
_diffrn_reflns_Laue_measured_fraction_max 0.999
_diffrn_reflns_limit_h_max 27
_diffrn_reflns_limit_h_min -28
_diffrn_reflns_limit_k_max 25
_diffrn_reflns_limit_k_min -28
_diffrn_reflns_limit_l_max 29
_diffrn_reflns_limit_l_min -29
_diffrn_reflns_number 3826
_diffrn_reflns_point_group_measured_fraction_full 0.999
_diffrn_reflns_point_group_measured_fraction_max 0.999
_diffrn_reflns_theta_full 43.474
_diffrn_reflns_theta_max 43.474
_diffrn_reflns_theta_min 2.645
_diffrn_source 'fine-focus sealed tube'
_exptl_absorpt_coefficient_mu 1.968
_exptl_absorpt_correction_T_max 0.7486
_exptl_absorpt_correction_T_min 0.2569
_exptl_absorpt_correction_type multi-scan
_exptl_crystal_colour colorless
_exptl_crystal_density_diffrn 0.357
_exptl_crystal_density_method 'not measured'
_exptl_crystal_description Rod-like
_exptl_crystal_F_000 3204
_exptl_crystal_size_max 0.2
_exptl_crystal_size_mid 0.05
_exptl_crystal_size_min 0.05
_platon_squeeze_details
;
;
_refine_diff_density_max 0.326
_refine_diff_density_min -0.414
_refine_diff_density_rms 0.023
_refine_ls_extinction_method none
_refine_ls_goodness_of_fit_ref 1.039
_refine_ls_hydrogen_treatment constr
_refine_ls_matrix_type full
_refine_ls_number_parameters 153
_refine_ls_number_reflns 3826
_refine_ls_number_restraints 60
_refine_ls_restrained_S_all 1.166
_refine_ls_R_factor_all 0.0312
_refine_ls_R_factor_gt 0.0252
_refine_ls_shift/su_max 0.001
_refine_ls_shift/su_mean 0.000
_refine_ls_structure_factor_coef Fsqd
_refine_ls_weighting_details 'w=1/[\s^2^(Fo^2^)+(0.0105P)^2^] where P=(Fo^2^+2Fc^2^)/3'
_refine_ls_weighting_scheme calc
_refine_ls_wR_factor_gt 0.0413
_refine_ls_wR_factor_ref 0.0415
_reflns_Friedel_coverage 0.000
_reflns_number_gt 2863
_reflns_number_total 3826
_reflns_threshold_expression 'I > 2\s(I)'
_cod_data_source_file cm9b02582_si_002.cif
_cod_data_source_block PCN-167-250K
_cod_original_cell_volume 29886(2)
_cod_database_code 4002934
_shelx_shelxl_version_number 2014/7
_shelx_space_group_comment
;
The symmetry employed for this shelxl refinement is uniquely defined
by the following loop, which should always be used as a source of
symmetry information in preference to the above space-group names.
They are only intended as comments.
;

loop_
_space_group_symop_operation_xyz
'x, y, z'
'x-y, x, z'
'-y, x-y, z'
'-x, -y, z'
'-x+y, -x, z'
'y, -x+y, z'
'x-y, -y, -z+1/2'
'-x, -x+y, -z+1/2'
'y, x, -z+1/2'
'-y, -x, -z+1/2'
'-x+y, y, -z+1/2'
'x, x-y, -z+1/2'
'-x, -y, -z'
'-x+y, -x, -z'
'y, -x+y, -z'
'x, y, -z'
'x-y, x, -z'
'-y, x-y, -z'
'-x+y, y, z-1/2'
'x, x-y, z-1/2'
'-y, -x, z-1/2'
'y, x, z-1/2'
'x-y, -y, z-1/2'
'-x, -x+y, z-1/2'

loop_
_atom_site_label
_atom_site_type_symbol
_atom_site_fract_x
_atom_site_fract_y
_atom_site_fract_z
_atom_site_U_iso_or_equiv
_atom_site_adp_type
_atom_site_occupancy
_atom_site_site_symmetry_order
_atom_site_calc_flag
_atom_site_refinement_flags_posn
_atom_site_refinement_flags_adp
_atom_site_refinement_flags_occupancy
In1 In 0.31315(2) 0.59577(2) 0.0000 0.02717(12) Uani 1 2 d S T P
O4 O 0.29176(8) 0.52077(7) 0.0000 0.0559(9) Uani 1 2 d S T P
O3 O 0.3333 0.6667 0.0000 0.0324(13) Uani 1 6 d S T P
C14 C 0.0000 0.5000 0.2500 0.0286(17) Uani 1 4 d S T P
C2 C 0.19808(12) 0.56972(13) 0.08976(9) 0.0422(10) Uani 1 1 d . . .
C5 C 0.12736(13) 0.51857(13) 0.14695(10) 0.0490(11) Uani 1 1 d . . .
C10 C 0.02951(11) 0.48522(12) 0.22528(9) 0.0328(9) Uani 1 1 d . U .
C9 C 0.06425(11) 0.51147(10) 0.19720(9) 0.0388(9) Uani 1 1 d . U .
H9 H 0.0713 0.5429 0.1911 0.047 Uiso 1 1 calc R U .
C8 C 0.08880(12) 0.49236(13) 0.17791(10) 0.0442(10) Uani 1 1 d . U .
C13 C 0.07687(12) 0.44509(14) 0.18636(10) 0.0805(13) Uani 1 1 d . . .
H13 H 0.0932 0.4316 0.1731 0.097 Uiso 1 1 calc R U .
C11 C 0.01788(10) 0.43835(13) 0.23442(8) 0.0505(11) Uani 1 1 d . U .
C7 C 0.19344(13) 0.52923(15) 0.10632(12) 0.0812(13) Uani 1 1 d . U .
H7 H 0.2140 0.5179 0.0982 0.097 Uiso 1 1 calc R U .
C6 C 0.15852(14) 0.50414(12) 0.13523(11) 0.0874(14) Uani 1 1 d . U .
H6 H 0.1565 0.4766 0.1469 0.105 Uiso 1 1 calc R U .
C3 C 0.16698(14) 0.58523(12) 0.10250(11) 0.0780(13) Uani 1 1 d . U .
H3 H 0.1697 0.6136 0.0920 0.094 Uiso 1 1 calc R U .
C4 C 0.13240(13) 0.55930(16) 0.13034(12) 0.0833(13) Uani 1 1 d . U .
H4 H 0.1114 0.5701 0.1383 0.100 Uiso 1 1 calc R U .
C12 C 0.04036(12) 0.41700(11) 0.21471(10) 0.0872(13) Uani 1 1 d . U .
H12 H 0.0318 0.3849 0.2199 0.105 Uiso 1 1 calc R U .
O1 O 0.25905(7) 0.57731(6) 0.04528(6) 0.0548(8) Uani 1 1 d . . .
O2 O 0.23891(6) 0.63543(7) 0.04514(5) 0.0471(7) Uani 1 1 d . . .
C1 C 0.23629(11) 0.59628(12) 0.05713(10) 0.0317(10) Uani 1 1 d . U .

loop_
_atom_site_aniso_label
_atom_site_aniso_U_11
_atom_site_aniso_U_22
_atom_site_aniso_U_33
_atom_site_aniso_U_23
_atom_site_aniso_U_13
_atom_site_aniso_U_12
In1 0.0333(2) 0.0359(2) 0.01263(18) 0.000 0.000 0.01746(19)
O4 0.059(2) 0.0229(17) 0.087(2) 0.000 0.000 0.0213(16)
O3 0.0109(18) 0.0109(18) 0.075(4) 0.000 0.000 0.0055(9)
C14 0.039(5) 0.035(4) 0.013(5) 0.000 0.000 0.020(3)
C2 0.055(3) 0.044(3) 0.031(3) 0.017(2) 0.013(2) 0.027(2)
C5 0.066(3) 0.045(3) 0.037(3) 0.025(2) 0.033(2) 0.028(3)
C10 0.032(2) 0.034(2) 0.027(2) 0.012(2) 0.0134(19) 0.0124(19)
C9 0.046(2) 0.046(2) 0.033(2) 0.001(2) 0.0126(18) 0.029(2)
C8 0.052(2) 0.041(3) 0.032(2) 0.010(2) 0.012(2) 0.018(2)
C13 0.101(3) 0.071(3) 0.084(3) 0.026(3) 0.076(3) 0.054(3)
C11 0.048(3) 0.056(2) 0.049(3) 0.003(2) 0.0217(19) 0.027(2)
C7 0.082(3) 0.085(3) 0.095(3) 0.029(2) 0.037(2) 0.055(2)
C6 0.096(3) 0.097(3) 0.093(3) 0.059(2) 0.072(2) 0.066(3)
C3 0.082(3) 0.078(3) 0.086(3) 0.016(2) 0.029(2) 0.048(3)
C4 0.087(3) 0.083(3) 0.085(3) 0.012(2) 0.043(2) 0.047(3)
C12 0.111(3) 0.068(3) 0.091(3) 0.039(2) 0.082(2) 0.050(2)
O1 0.0578(17) 0.0529(17) 0.0636(17) 0.0140(12) 0.0340(13) 0.0352(13)
O2 0.0431(15) 0.0588(17) 0.0494(15) 0.0279(13) 0.0338(11) 0.0329(14)
C1 0.032(2) 0.039(3) 0.010(2) 0.002(2) -0.0075(19) 0.008(2)

loop_
_atom_type_symbol
_atom_type_description
_atom_type_scat_dispersion_real
_atom_type_scat_dispersion_imag
_atom_type_scat_source
C C 0.0181 0.0091 'International Tables Vol C Tables 4.2.6.8 and 6.1.1.4'
H H 0.0000 0.0000 'International Tables Vol C Tables 4.2.6.8 and 6.1.1.4'
O O 0.0492 0.0322 'International Tables Vol C Tables 4.2.6.8 and 6.1.1.4'
In In 0.0822 5.0449 'International Tables Vol C Tables 4.2.6.8 and 6.1.1.4'

loop_
_geom_angle_atom_site_label_1
_geom_angle_atom_site_label_2
_geom_angle_atom_site_label_3
_geom_angle
_geom_angle_site_symmetry_1
_geom_angle_site_symmetry_3
O3 In1 O4 179.96(6) . .
O3 In1 O1 94.01(5) . 16
O4 In1 O1 85.96(6) . 16
O3 In1 O1 94.01(5) . .
O4 In1 O1 85.96(6) . .
O1 In1 O1 89.32(10) 16 .
O3 In1 O2 94.26(5) . 3_665
O4 In1 O2 85.77(6) . 3_665
O1 In1 O2 171.72(6) 16 3_665
O1 In1 O2 90.40(7) . 3_665
O3 In1 O2 94.26(5) . 18_665
O4 In1 O2 85.77(6) . 18_665
O1 In1 O2 90.41(7) 16 18_665
O1 In1 O2 171.72(6) . 18_665
O2 In1 O2 88.68(10) 3_665 18_665
In1 O3 In1 120.000(1) 14_565 .
In1 O3 In1 120.000(2) 14_565 3_665
In1 O3 In1 120.000(1) . 3_665
C10 C14 C10 113.3(2) 4_565 .
C10 C14 C10 101.7(3) 4_565 12_565
C10 C14 C10 113.7(2) . 12_565
C10 C14 C10 113.7(2) 4_565 8
C10 C14 C10 101.6(3) . 8
C10 C14 C10 113.3(2) 12_565 8
C7 C2 C3 117.9(3) . .
C7 C2 C1 119.8(4) . .
C3 C2 C1 122.4(4) . .
C6 C5 C4 117.4(3) . .
C6 C5 C8 123.3(4) . .
C4 C5 C8 119.3(4) . .
C9 C10 C11 120.6(3) . .
C9 C10 C14 128.9(3) . .
C11 C10 C14 110.5(3) . .
C10 C9 C8 121.0(3) . .
C9 C8 C13 118.9(3) . .
C9 C8 C5 124.5(4) . .
C13 C8 C5 116.6(4) . .
C8 C13 C12 121.0(3) . .
C12 C11 C10 120.4(3) . .
C12 C11 C11 130.9(2) . 8
C10 C11 C11 108.6(2) . 8
C2 C7 C6 120.7(3) . .
C5 C6 C7 121.5(3) . .
C4 C3 C2 120.1(4) . .
C5 C4 C3 122.4(4) . .
C11 C12 C13 118.0(3) . .
C1 O1 In1 133.6(2) . .
C1 O2 In1 131.9(2) . 14_565
O1 C1 O2 128.5(3) . .
O1 C1 C2 117.4(3) . .
O2 C1 C2 114.1(3) . .

loop_
_geom_bond_atom_site_label_1
_geom_bond_atom_site_label_2
_geom_bond_distance
_geom_bond_site_symmetry_2
In1 O3 2.0334(3) .
In1 O4 2.150(2) .
In1 O1 2.1522(19) 16
In1 O1 2.1522(19) .
In1 O2 2.1580(18) 3_665
In1 O2 2.1580(18) 18_665
O3 In1 2.0335(3) 14_565
O3 In1 2.0335(3) 3_665
C14 C10 1.503(3) 4_565
C14 C10 1.503(3) .
C14 C10 1.503(3) 12_565
C14 C10 1.503(3) 8
C2 C7 1.352(3) .
C2 C3 1.388(4) .
C2 C1 1.542(4) .
C5 C6 1.355(4) .
C5 C4 1.355(4) .
C5 C8 1.507(4) .
C10 C9 1.377(3) .
C10 C11 1.392(3) .
C9 C8 1.378(3) .
C8 C13 1.397(3) .
C13 C12 1.425(3) .
C11 C12 1.386(3) .
C11 C11 1.440(5) 8
C7 C6 1.392(3) .
C3 C4 1.367(4) .
O1 C1 1.229(3) .
O2 C1 1.282(3) .
O2 In1 2.1581(18) 14_565

loop_
_platon_squeeze_void_nr
_platon_squeeze_void_average_x
_platon_squeeze_void_average_y
_platon_squeeze_void_average_z
_platon_squeeze_void_volume
_platon_squeeze_void_count_electrons
_platon_squeeze_void_content
1 -0.003 -0.005 -0.004 25129 6826 ' '
